data_4519330
loop_
_publ_author_name
'Abel-Snape, Xavier'
'Wycich, Gina'
'Lautens, Mark'

_publ_section_title
;
 Synthesis of Indenes and Benzofulvenes via a Palladium-Catalyzed
 Three-Component Reaction
;
_journal_name_full 'ACS Catalysis'
_journal_page_first 3291
_journal_page_last 3301
_journal_paper_doi 10.1021/acscatal.1c06046
_journal_year 2022
_chemical_formula_moiety 'C23 H18 O'
_chemical_formula_sum 'C23 H18 O'
_chemical_formula_weight 310.37
_space_group_crystal_system triclinic
_space_group_IT_number 2
_space_group_name_Hall '-P 1'
_space_group_name_H-M_alt 'P -1'
_atom_sites_solution_hydrogens geom
_atom_sites_solution_primary direct
_audit_creation_method SHELXL-2018/3
_cell_angle_alpha 93.225(4)
_cell_angle_beta 112.881(4)
_cell_angle_gamma 109.629(4)
_cell_formula_units_Z 2
_cell_length_a 8.8621(13)
_cell_length_b 10.1071(15)
_cell_length_c 10.9059(15)
_cell_measurement_reflns_used 6913
_cell_measurement_temperature 150(2)
_cell_measurement_theta_max 25.58
_cell_measurement_theta_min 2.19
_cell_volume 827.8(2)
_computing_cell_refinement APEX3
_computing_data_collection 'APEX3 (Bruker, 2018)'
_computing_data_reduction 'SAINT (Bruker, 2014)'
_computing_molecular_graphics 'PLATON (Spek, 2009)'
_computing_publication_material 'SHELXTL (Sheldrick, 2008)'
_computing_structure_refinement 'SHELXL-2018/3 (Sheldrick, 2015b)'
_computing_structure_solution 'SHELXT 2014/5 (Sheldrick, 2015a)'
_diffrn_ambient_temperature 150(2)
_diffrn_measured_fraction_theta_full 0.997
_diffrn_measured_fraction_theta_max 0.996
_diffrn_measurement_device_type 'Bruker Kappa APEX-DUO CMOS PHOTON II'
_diffrn_measurement_method '\f and \w scans'
_diffrn_radiation_type MoK\a
_diffrn_radiation_wavelength 0.71073
_diffrn_reflns_av_R_equivalents 0.0826
_diffrn_reflns_av_unetI/netI 0.0509
_diffrn_reflns_Laue_measured_fraction_full 0.997
_diffrn_reflns_Laue_measured_fraction_max 0.996
_diffrn_reflns_limit_h_max 11
_diffrn_reflns_limit_h_min -11
_diffrn_reflns_limit_k_max 13
_diffrn_reflns_limit_k_min -13
_diffrn_reflns_limit_l_max 14
_diffrn_reflns_limit_l_min -14
_diffrn_reflns_number 34832
_diffrn_reflns_point_group_measured_fraction_full 0.997
_diffrn_reflns_point_group_measured_fraction_max 0.996
_diffrn_reflns_theta_full 25.242
_diffrn_reflns_theta_max 27.486
_diffrn_reflns_theta_min 2.076
_diffrn_source 'sealed tube with Bruker Triumph monochromator'
_exptl_absorpt_coefficient_mu 0.074
_exptl_absorpt_correction_T_max 0.7455
_exptl_absorpt_correction_T_min 0.6741
_exptl_absorpt_correction_type multi-scan
_exptl_absorpt_process_details 'SADABS (Krause et al., 2015)'
_exptl_crystal_colour colourless
_exptl_crystal_density_diffrn 1.245
_exptl_crystal_description Shard
_exptl_crystal_F_000 328
_exptl_crystal_size_max 0.240
_exptl_crystal_size_mid 0.170
_exptl_crystal_size_min 0.100
_refine_diff_density_max 0.244
_refine_diff_density_min -0.181
_refine_diff_density_rms 0.038
_refine_ls_extinction_method none
_refine_ls_goodness_of_fit_ref 1.043
_refine_ls_hydrogen_treatment constr
_refine_ls_matrix_type full
_refine_ls_number_parameters 218
_refine_ls_number_reflns 3793
_refine_ls_number_restraints 0
_refine_ls_restrained_S_all 1.043
_refine_ls_R_factor_all 0.0672
_refine_ls_R_factor_gt 0.0413
_refine_ls_shift/su_max 0.000
_refine_ls_shift/su_mean 0.000
_refine_ls_structure_factor_coef Fsqd
_refine_ls_weighting_details 'w=1/[\s^2^(Fo^2^)+(0.0335P)^2^+0.2056P] where P=(Fo^2^+2Fc^2^)/3'
_refine_ls_weighting_scheme calc
_refine_ls_wR_factor_gt 0.0897
_refine_ls_wR_factor_ref 0.1000
_reflns_Friedel_coverage 0.000
_reflns_number_gt 2767
_reflns_number_total 3793
_reflns_threshold_expression 'I > 2\s(I)'
_cod_data_source_file cs1c06046_si_002.cif
_cod_data_source_block d2182_a
_cod_database_code 4519330
_shelx_shelxl_version_number 2018/3
_shelx_space_group_comment
; 
The symmetry employed for this shelxl refinement is uniquely defined 
by the following loop, which should always be used as a source of 
symmetry information in preference to the above space-group names. 
They are only intended as comments. 
;
_shelx_estimated_absorpt_t_min 0.982
_shelx_estimated_absorpt_t_max 0.993

loop_
_space_group_symop_operation_xyz
'x, y, z'
'-x, -y, -z'

loop_
_atom_site_label
_atom_site_type_symbol
_atom_site_fract_x
_atom_site_fract_y
_atom_site_fract_z
_atom_site_U_iso_or_equiv
_atom_site_adp_type
_atom_site_occupancy
_atom_site_site_symmetry_order
_atom_site_calc_flag
_atom_site_refinement_flags_posn
_atom_site_refinement_flags_adp
_atom_site_refinement_flags_occupancy
_atom_site_disorder_assembly
_atom_site_disorder_group
O1 O 0.23646(12) 0.43891(9) 0.76787(9) 0.0273(2) Uani 1 1 d . . . . .
C1 C 0.65531(18) 0.74445(14) 0.81127(13) 0.0272(3) Uani 1 1 d . . . . .
C2 C 0.50376(18) 0.69759(14) 0.66976(13) 0.0286(3) Uani 1 1 d . . . . .
H2 H 0.387606 0.692578 0.650612 0.034 Uiso 1 1 calc R U . . .
C3 C 0.55296(17) 0.66415(14) 0.57510(13) 0.0266(3) Uani 1 1 d . . . . .
H3A H 0.478200 0.632855 0.480005 0.032 Uiso 1 1 calc R U . . .
C4 C 0.73901(17) 0.68302(13) 0.64007(12) 0.0235(3) Uani 1 1 d . . . . .
C5 C 0.84982(18) 0.66174(14) 0.58675(14) 0.0292(3) Uani 1 1 d . . . . .
H5A H 0.806177 0.627437 0.491673 0.035 Uiso 1 1 calc R U . . .
C6 C 1.0248(2) 0.69121(16) 0.67408(15) 0.0362(3) Uani 1 1 d . . . . .
H6A H 1.102046 0.677743 0.638369 0.043 Uiso 1 1 calc R U . . .
C7 C 1.08915(19) 0.74011(17) 0.81299(15) 0.0385(4) Uani 1 1 d . . . . .
H7A H 1.209912 0.760176 0.871564 0.046 Uiso 1 1 calc R U . . .
C8 C 0.97753(18) 0.76003(15) 0.86730(14) 0.0328(3) Uani 1 1 d . . . . .
H8A H 1.021079 0.792669 0.962629 0.039 Uiso 1 1 calc R U . . .
C9 C 0.80300(17) 0.73167(13) 0.78059(12) 0.0251(3) Uani 1 1 d . . . . .
C10 C 0.7010(2) 0.89924(15) 0.87788(16) 0.0402(4) Uani 1 1 d . . . . .
H10A H 0.733946 0.964592 0.821193 0.060 Uiso 1 1 calc R U . . .
H10B H 0.800844 0.926546 0.968461 0.060 Uiso 1 1 calc R U . . .
H10C H 0.597420 0.905393 0.886509 0.060 Uiso 1 1 calc R U . . .
C11 C 0.61255(19) 0.64586(14) 0.90731(13) 0.0301(3) Uani 1 1 d . . . . .
H11A H 0.719839 0.676986 0.995362 0.036 Uiso 1 1 calc R U . . .
H11B H 0.517868 0.661312 0.925349 0.036 Uiso 1 1 calc R U . . .
C12 C 0.55399(18) 0.48711(14) 0.85687(12) 0.0267(3) Uani 1 1 d . . . . .
C13 C 0.67232(19) 0.41976(15) 0.87615(13) 0.0315(3) Uani 1 1 d . . . . .
H13A H 0.796223 0.476967 0.919255 0.038 Uiso 1 1 calc R U . . .
C14 C 0.61645(19) 0.27161(16) 0.83476(14) 0.0343(3) Uani 1 1 d . . . . .
H14A H 0.702716 0.230978 0.849210 0.041 Uiso 1 1 calc R U . . .
C15 C 0.43779(19) 0.18252(15) 0.77303(13) 0.0309(3) Uani 1 1 d . . . . .
H15A H 0.400274 0.081501 0.745674 0.037 Uiso 1 1 calc R U . . .
C16 C 0.31488(18) 0.24567(14) 0.75233(12) 0.0251(3) Uani 1 1 d . . . . .
C17 C 0.12317(17) 0.19241(14) 0.69812(12) 0.0254(3) Uani 1 1 d . . . . .
C18 C -0.01535(19) 0.05780(14) 0.64174(13) 0.0297(3) Uani 1 1 d . . . . .
H18A H 0.007904 -0.026774 0.634582 0.036 Uiso 1 1 calc R U . . .
C19 C -0.18729(19) 0.04997(15) 0.59646(14) 0.0340(3) Uani 1 1 d . . . . .
H19A H -0.283455 -0.041047 0.555919 0.041 Uiso 1 1 calc R U . . .
C20 C -0.22258(19) 0.17326(16) 0.60911(14) 0.0352(3) Uani 1 1 d . . . . .
H20A H -0.342483 0.164309 0.577042 0.042 Uiso 1 1 calc R U . . .
C21 C -0.08679(18) 0.30871(15) 0.66742(14) 0.0328(3) Uani 1 1 d . . . . .
H21A H -0.110053 0.392863 0.677318 0.039 Uiso 1 1 calc R U . . .
C22 C 0.08367(18) 0.31400(14) 0.71008(12) 0.0261(3) Uani 1 1 d . . . . .
C23 C 0.37609(17) 0.39469(14) 0.79303(12) 0.0247(3) Uani 1 1 d . . . . .

loop_
_atom_site_aniso_label
_atom_site_aniso_U_11
_atom_site_aniso_U_22
_atom_site_aniso_U_33
_atom_site_aniso_U_23
_atom_site_aniso_U_13
_atom_site_aniso_U_12
O1 0.0296(5) 0.0228(5) 0.0320(5) 0.0062(4) 0.0164(4) 0.0094(4)
C1 0.0295(7) 0.0240(7) 0.0267(7) 0.0034(5) 0.0147(5) 0.0060(6)
C2 0.0248(7) 0.0268(7) 0.0349(7) 0.0097(5) 0.0137(6) 0.0096(6)
C3 0.0276(7) 0.0242(7) 0.0234(6) 0.0061(5) 0.0081(5) 0.0079(5)
C4 0.0259(7) 0.0176(6) 0.0249(6) 0.0063(5) 0.0114(5) 0.0052(5)
C5 0.0355(8) 0.0264(7) 0.0300(7) 0.0088(5) 0.0188(6) 0.0113(6)
C6 0.0356(8) 0.0351(8) 0.0493(9) 0.0158(7) 0.0267(7) 0.0160(7)
C7 0.0234(8) 0.0426(9) 0.0440(9) 0.0152(7) 0.0110(6) 0.0100(7)
C8 0.0279(8) 0.0331(8) 0.0266(7) 0.0056(5) 0.0075(6) 0.0045(6)
C9 0.0267(7) 0.0201(6) 0.0243(6) 0.0046(5) 0.0116(5) 0.0037(5)
C10 0.0532(10) 0.0279(8) 0.0436(9) 0.0041(6) 0.0294(7) 0.0112(7)
C11 0.0338(8) 0.0295(7) 0.0255(7) 0.0037(5) 0.0162(6) 0.0071(6)
C12 0.0328(8) 0.0286(7) 0.0203(6) 0.0072(5) 0.0154(5) 0.0089(6)
C13 0.0290(8) 0.0374(8) 0.0279(7) 0.0095(6) 0.0135(6) 0.0107(6)
C14 0.0356(8) 0.0409(9) 0.0346(8) 0.0121(6) 0.0172(6) 0.0213(7)
C15 0.0380(8) 0.0292(7) 0.0290(7) 0.0075(5) 0.0157(6) 0.0157(6)
C16 0.0328(7) 0.0250(7) 0.0204(6) 0.0068(5) 0.0143(5) 0.0110(6)
C17 0.0313(7) 0.0260(7) 0.0226(6) 0.0086(5) 0.0149(5) 0.0113(6)
C18 0.0379(8) 0.0243(7) 0.0284(7) 0.0069(5) 0.0164(6) 0.0110(6)
C19 0.0339(8) 0.0287(8) 0.0328(7) 0.0074(6) 0.0142(6) 0.0047(6)
C20 0.0301(8) 0.0383(8) 0.0388(8) 0.0139(6) 0.0165(6) 0.0122(7)
C21 0.0354(8) 0.0303(8) 0.0402(8) 0.0130(6) 0.0209(6) 0.0152(6)
C22 0.0307(7) 0.0242(7) 0.0251(6) 0.0079(5) 0.0154(5) 0.0083(6)
C23 0.0309(7) 0.0272(7) 0.0217(6) 0.0085(5) 0.0150(5) 0.0132(6)

loop_
_atom_type_symbol
_atom_type_description
_atom_type_scat_dispersion_real
_atom_type_scat_dispersion_imag
_atom_type_scat_source
C C 0.0033 0.0016 'International Tables Vol C Tables 4.2.6.8 and 6.1.1.4'
H H 0.0000 0.0000 'International Tables Vol C Tables 4.2.6.8 and 6.1.1.4'
O O 0.0106 0.0060 'International Tables Vol C Tables 4.2.6.8 and 6.1.1.4'

loop_
_geom_angle_atom_site_label_1
_geom_angle_atom_site_label_2
_geom_angle_atom_site_label_3
_geom_angle
_geom_angle_site_symmetry_1
_geom_angle_site_symmetry_3
_geom_angle_publ_flag
C22 O1 C23 105.41(10) . . ?
C2 C1 C9 101.08(10) . . ?
C2 C1 C10 111.69(12) . . ?
C9 C1 C10 111.92(11) . . ?
C2 C1 C11 112.15(11) . . ?
C9 C1 C11 112.26(11) . . ?
C10 C1 C11 107.75(10) . . ?
C3 C2 C1 111.83(12) . . ?
C3 C2 H2 124.1 . . ?
C1 C2 H2 124.1 . . ?
C2 C3 C4 109.49(11) . . ?
C2 C3 H3A 125.3 . . ?
C4 C3 H3A 125.3 . . ?
C5 C4 C9 120.42(12) . . ?
C5 C4 C3 131.56(12) . . ?
C9 C4 C3 108.02(11) . . ?
C6 C5 C4 118.95(13) . . ?
C6 C5 H5A 120.5 . . ?
C4 C5 H5A 120.5 . . ?
C5 C6 C7 120.90(13) . . ?
C5 C6 H6A 119.6 . . ?
C7 C6 H6A 119.5 . . ?
C6 C7 C8 120.34(13) . . ?
C6 C7 H7A 119.8 . . ?
C8 C7 H7A 119.8 . . ?
C9 C8 C7 119.05(13) . . ?
C9 C8 H8A 120.5 . . ?
C7 C8 H8A 120.5 . . ?
C8 C9 C4 120.33(12) . . ?
C8 C9 C1 130.08(12) . . ?
C4 C9 C1 109.59(11) . . ?
C1 C10 H10A 109.5 . . ?
C1 C10 H10B 109.5 . . ?
H10A C10 H10B 109.5 . . ?
C1 C10 H10C 109.5 . . ?
H10A C10 H10C 109.5 . . ?
H10B C10 H10C 109.5 . . ?
C12 C11 C1 116.32(10) . . ?
C12 C11 H11A 108.2 . . ?
C1 C11 H11A 108.2 . . ?
C12 C11 H11B 108.2 . . ?
C1 C11 H11B 108.2 . . ?
H11A C11 H11B 107.4 . . ?
C23 C12 C13 114.44(12) . . ?
C23 C12 C11 122.35(12) . . ?
C13 C12 C11 123.14(12) . . ?
C12 C13 C14 122.62(13) . . ?
C12 C13 H13A 118.7 . . ?
C14 C13 H13A 118.7 . . ?
C15 C14 C13 121.32(13) . . ?
C15 C14 H14A 119.3 . . ?
C13 C14 H14A 119.3 . . ?
C14 C15 C16 117.87(13) . . ?
C14 C15 H15A 121.1 . . ?
C16 C15 H15A 121.1 . . ?
C15 C16 C23 119.07(12) . . ?
C15 C16 C17 134.94(12) . . ?
C23 C16 C17 105.97(11) . . ?
C18 C17 C22 119.06(12) . . ?
C18 C17 C16 135.33(12) . . ?
C22 C17 C16 105.61(11) . . ?
C19 C18 C17 118.41(13) . . ?
C19 C18 H18A 120.8 . . ?
C17 C18 H18A 120.8 . . ?
C18 C19 C20 121.20(13) . . ?
C18 C19 H19A 119.4 . . ?
C20 C19 H19A 119.4 . . ?
C21 C20 C19 121.61(13) . . ?
C21 C20 H20A 119.2 . . ?
C19 C20 H20A 119.2 . . ?
C22 C21 C20 116.12(13) . . ?
C22 C21 H21A 121.9 . . ?
C20 C21 H21A 121.9 . . ?
C21 C22 O1 124.84(12) . . ?
C21 C22 C17 123.57(12) . . ?
O1 C22 C17 111.58(11) . . ?
C12 C23 O1 123.83(12) . . ?
C12 C23 C16 124.67(12) . . ?
O1 C23 C16 111.43(11) . . ?

loop_
_geom_bond_atom_site_label_1
_geom_bond_atom_site_label_2
_geom_bond_distance
_geom_bond_site_symmetry_2
_geom_bond_publ_flag
O1 C22 1.3867(16) . ?
O1 C23 1.3884(15) . ?
C1 C2 1.5127(18) . ?
C1 C9 1.5136(18) . ?
C1 C10 1.5353(19) . ?
C1 C11 1.5512(18) . ?
C2 C3 1.3341(18) . ?
C2 H2 0.9500 . ?
C3 C4 1.4567(18) . ?
C3 H3A 0.9500 . ?
C4 C5 1.3860(18) . ?
C4 C9 1.4014(17) . ?
C5 C6 1.382(2) . ?
C5 H5A 0.9500 . ?
C6 C7 1.385(2) . ?
C6 H6A 0.9500 . ?
C7 C8 1.395(2) . ?
C7 H7A 0.9500 . ?
C8 C9 1.3794(19) . ?
C8 H8A 0.9500 . ?
C10 H10A 0.9800 . ?
C10 H10B 0.9800 . ?
C10 H10C 0.9800 . ?
C11 C12 1.5051(19) . ?
C11 H11A 0.9900 . ?
C11 H11B 0.9900 . ?
C12 C23 1.3880(19) . ?
C12 C13 1.3898(19) . ?
C13 C14 1.394(2) . ?
C13 H13A 0.9500 . ?
C14 C15 1.384(2) . ?
C14 H14A 0.9500 . ?
C15 C16 1.3918(19) . ?
C15 H15A 0.9500 . ?
C16 C23 1.3959(18) . ?
C16 C17 1.4471(19) . ?
C17 C18 1.3903(19) . ?
C17 C22 1.3987(18) . ?
C18 C19 1.379(2) . ?
C18 H18A 0.9500 . ?
C19 C20 1.395(2) . ?
C19 H19A 0.9500 . ?
C20 C21 1.388(2) . ?
C20 H20A 0.9500 . ?
C21 C22 1.3775(19) . ?
C21 H21A 0.9500 . ?

loop_
_geom_torsion_atom_site_label_1
_geom_torsion_atom_site_label_2
_geom_torsion_atom_site_label_3
_geom_torsion_atom_site_label_4
_geom_torsion
_geom_torsion_site_symmetry_1
_geom_torsion_site_symmetry_2
_geom_torsion_site_symmetry_3
_geom_torsion_site_symmetry_4
_geom_torsion_publ_flag
C9 C1 C2 C3 -0.04(14) . . . . ?
C10 C1 C2 C3 119.12(13) . . . . ?
C11 C1 C2 C3 -119.81(12) . . . . ?
C1 C2 C3 C4 0.40(15) . . . . ?
C2 C3 C4 C5 179.53(13) . . . . ?
C2 C3 C4 C9 -0.62(15) . . . . ?
C9 C4 C5 C6 -0.92(19) . . . . ?
C3 C4 C5 C6 178.91(13) . . . . ?
C4 C5 C6 C7 0.5(2) . . . . ?
C5 C6 C7 C8 0.2(2) . . . . ?
C6 C7 C8 C9 -0.6(2) . . . . ?
C7 C8 C9 C4 0.2(2) . . . . ?
C7 C8 C9 C1 -179.67(13) . . . . ?
C5 C4 C9 C8 0.53(19) . . . . ?
C3 C4 C9 C8 -179.34(12) . . . . ?
C5 C4 C9 C1 -179.54(11) . . . . ?
C3 C4 C9 C1 0.59(14) . . . . ?
C2 C1 C9 C8 179.57(13) . . . . ?
C10 C1 C9 C8 60.58(18) . . . . ?
C11 C1 C9 C8 -60.75(18) . . . . ?
C2 C1 C9 C4 -0.35(13) . . . . ?
C10 C1 C9 C4 -119.34(12) . . . . ?
C11 C1 C9 C4 119.33(11) . . . . ?
C2 C1 C11 C12 53.39(16) . . . . ?
C9 C1 C11 C12 -59.61(15) . . . . ?
C10 C1 C11 C12 176.70(12) . . . . ?
C1 C11 C12 C23 -96.94(14) . . . . ?
C1 C11 C12 C13 86.42(16) . . . . ?
C23 C12 C13 C14 -0.05(18) . . . . ?
C11 C12 C13 C14 176.83(12) . . . . ?
C12 C13 C14 C15 -0.8(2) . . . . ?
C13 C14 C15 C16 0.54(19) . . . . ?
C14 C15 C16 C23 0.60(18) . . . . ?
C14 C15 C16 C17 -177.21(13) . . . . ?
C15 C16 C17 C18 -2.1(2) . . . . ?
C23 C16 C17 C18 179.89(14) . . . . ?
C15 C16 C17 C22 178.17(13) . . . . ?
C23 C16 C17 C22 0.16(12) . . . . ?
C22 C17 C18 C19 1.64(18) . . . . ?
C16 C17 C18 C19 -178.07(13) . . . . ?
C17 C18 C19 C20 -1.34(19) . . . . ?
C18 C19 C20 C21 0.1(2) . . . . ?
C19 C20 C21 C22 0.81(19) . . . . ?
C20 C21 C22 O1 178.53(11) . . . . ?
C20 C21 C22 C17 -0.48(19) . . . . ?
C23 O1 C22 C21 -179.13(12) . . . . ?
C23 O1 C22 C17 -0.02(13) . . . . ?
C18 C17 C22 C21 -0.75(18) . . . . ?
C16 C17 C22 C21 179.03(12) . . . . ?
C18 C17 C22 O1 -179.88(10) . . . . ?
C16 C17 C22 O1 -0.09(13) . . . . ?
C13 C12 C23 O1 177.89(11) . . . . ?
C11 C12 C23 O1 0.97(18) . . . . ?
C13 C12 C23 C16 1.27(17) . . . . ?
C11 C12 C23 C16 -175.64(11) . . . . ?
C22 O1 C23 C12 -176.88(11) . . . . ?
C22 O1 C23 C16 0.12(12) . . . . ?
C15 C16 C23 C12 -1.59(18) . . . . ?
C17 C16 C23 C12 176.80(11) . . . . ?
C15 C16 C23 O1 -178.57(10) . . . . ?
C17 C16 C23 O1 -0.18(13) . . . . ?
